data_7045851
loop_
_publ_author_name
'Liu, Bo'
'Zhou, Hui-Fang'
'Hou, Lei'
'Wang, Yao-Yu'

_publ_section_title
;
 Functionalization of MOFs via a mixed-ligand strategy: enhanced
 CO<sub>2</sub> uptake by pore surface modification.
;
_journal_issue 15
_journal_name_full 'Dalton transactions (Cambridge, England : 2003)'
_journal_page_first 5298
_journal_page_last 5303
_journal_paper_doi 10.1039/c8dt00502h
_journal_volume 47
_journal_year 2018
_chemical_formula_sum 'C22 H11 N6 O8 Zn2'
_chemical_formula_weight 618.11
_space_group_crystal_system orthorhombic
_space_group_IT_number 69
_space_group_name_Hall '-F 2 2'
_space_group_name_H-M_alt 'F m m m'
_symmetry_space_group_name_Hall '-F 2 2'
_symmetry_space_group_name_H-M 'F m m m'
_atom_sites_solution_hydrogens geom
_audit_creation_method SHELXL-2014/7
_audit_update_record
;
2018-03-02 deposited with the CCDC.
2018-03-12 downloaded from the CCDC.
;
_cell_angle_alpha 90
_cell_angle_beta 90
_cell_angle_gamma 90
_cell_formula_units_Z 16
_cell_length_a 28.127(9)
_cell_length_b 34.868(11)
_cell_length_c 17.705(5)
_cell_measurement_reflns_used 6959
_cell_measurement_temperature 296(2)
_cell_measurement_theta_max 28.34
_cell_measurement_theta_min 2.53
_cell_volume 17364(9)
_computing_cell_refinement 'Bruker SMART'
_computing_data_collection 'Bruker SMART'
_computing_data_reduction 'Bruker SAINT'
_computing_molecular_graphics 'Bruker SHELXTL'
_computing_publication_material 'Bruker SHELXTL'
_computing_structure_refinement 'SHELXL-2014/7 (Sheldrick, 2014)'
_computing_structure_solution 'Bruker SHELXTL'
_diffrn_ambient_temperature 296(2)
_diffrn_measured_fraction_theta_full 0.997
_diffrn_measured_fraction_theta_max 0.997
_diffrn_measurement_device_type CCD
_diffrn_radiation_type MoK\a
_diffrn_radiation_wavelength 0.71073
_diffrn_reflns_av_R_equivalents 0.0873
_diffrn_reflns_av_unetI/netI 0.0537
_diffrn_reflns_Laue_measured_fraction_full 0.997
_diffrn_reflns_Laue_measured_fraction_max 0.997
_diffrn_reflns_limit_h_max 33
_diffrn_reflns_limit_h_min -33
_diffrn_reflns_limit_k_max 41
_diffrn_reflns_limit_k_min -38
_diffrn_reflns_limit_l_max 21
_diffrn_reflns_limit_l_min -21
_diffrn_reflns_number 31433
_diffrn_reflns_point_group_measured_fraction_full 0.997
_diffrn_reflns_point_group_measured_fraction_max 0.997
_diffrn_reflns_theta_full 24.999
_diffrn_reflns_theta_max 24.999
_diffrn_reflns_theta_min 1.479
_exptl_absorpt_coefficient_mu 1.139
_exptl_absorpt_correction_type multi-scan
_exptl_absorpt_process_details sadabs
_exptl_crystal_colour colorless
_exptl_crystal_density_diffrn 0.946
_exptl_crystal_description block
_exptl_crystal_F_000 4944
_exptl_crystal_size_max 0.220
_exptl_crystal_size_mid 0.200
_exptl_crystal_size_min 0.180
_exptl_transmission_factor_max 0.864
_exptl_transmission_factor_min 0.864
_refine_diff_density_max 1.096
_refine_diff_density_min -0.941
_refine_diff_density_rms 0.154
_refine_ls_extinction_method none
_refine_ls_goodness_of_fit_ref 1.097
_refine_ls_hydrogen_treatment constr
_refine_ls_matrix_type full
_refine_ls_number_parameters 198
_refine_ls_number_reflns 4113
_refine_ls_number_restraints 24
_refine_ls_restrained_S_all 1.113
_refine_ls_R_factor_all 0.0938
_refine_ls_R_factor_gt 0.0764
_refine_ls_shift/su_max 0.001
_refine_ls_shift/su_mean 0.000
_refine_ls_structure_factor_coef Fsqd
_refine_ls_weighting_details 'w=1/[\s^2^(Fo^2^)+(0.1111P)^2^+210.2163P] where P=(Fo^2^+2Fc^2^)/3'
_refine_ls_weighting_scheme calc
_refine_ls_wR_factor_gt 0.1942
_refine_ls_wR_factor_ref 0.2071
_reflns_Friedel_coverage 0.000
_reflns_number_gt 3213
_reflns_number_total 4113
_reflns_threshold_expression 'I > 2\s(I)'
_cod_data_source_file c8dt00502h2.cif
_cod_data_source_block 1-NH2
_cod_depositor_comments 'Adding full bibliography for 7045850--7045851.cif.'
_cod_database_code 7045851
_shelx_shelxl_version_number 2014/7
_shelx_space_group_comment
;
The symmetry employed for this shelxl refinement is uniquely defined
by the following loop, which should always be used as a source of
symmetry information in preference to the above space-group names.
They are only intended as comments.
;
_shelx_estimated_absorpt_t_min 0.788
_shelx_estimated_absorpt_t_max 0.821

loop_
_space_group_symop_operation_xyz
'x, y, z'
'-x, -y, z'
'-x, y, -z'
'x, -y, -z'
'x, y+1/2, z+1/2'
'-x, -y+1/2, z+1/2'
'-x, y+1/2, -z+1/2'
'x, -y+1/2, -z+1/2'
'x+1/2, y, z+1/2'
'-x+1/2, -y, z+1/2'
'-x+1/2, y, -z+1/2'
'x+1/2, -y, -z+1/2'
'x+1/2, y+1/2, z'
'-x+1/2, -y+1/2, z'
'-x+1/2, y+1/2, -z'
'x+1/2, -y+1/2, -z'
'-x, -y, -z'
'x, y, -z'
'x, -y, z'
'-x, y, z'
'-x, -y+1/2, -z+1/2'
'x, y+1/2, -z+1/2'
'x, -y+1/2, z+1/2'
'-x, y+1/2, z+1/2'
'-x+1/2, -y, -z+1/2'
'x+1/2, y, -z+1/2'
'x+1/2, -y, z+1/2'
'-x+1/2, y, z+1/2'
'-x+1/2, -y+1/2, -z'
'x+1/2, y+1/2, -z'
'x+1/2, -y+1/2, z'
'-x+1/2, y+1/2, z'

loop_
_atom_site_label
_atom_site_type_symbol
_atom_site_fract_x
_atom_site_fract_y
_atom_site_fract_z
_atom_site_U_iso_or_equiv
_atom_site_adp_type
_atom_site_occupancy
_atom_site_site_symmetry_order
_atom_site_calc_flag
_atom_site_refinement_flags_posn
_atom_site_refinement_flags_adp
_atom_site_refinement_flags_occupancy
C1 C 0.2781(2) 0.60811(17) 0.5651(3) 0.0297(14) Uani 1 1 d . . .
H1 H 0.2622 0.6040 0.6104 0.036 Uiso 1 1 calc R U .
C2 C 0.3243(2) 0.62094(19) 0.5681(3) 0.0329(15) Uani 1 1 d . U .
C3 C 0.3478(3) 0.6269(3) 0.5000 0.038(2) Uani 1 2 d S T P
H3 H 0.3793 0.6350 0.5000 0.045 Uiso 1 2 calc R U P
C4 C 0.3463(2) 0.62947(19) 0.6431(3) 0.0356(16) Uani 1 1 d . . .
C5 C 0.3807(2) 0.65787(19) 0.6501(3) 0.0346(16) Uani 1 1 d . . .
H5 H 0.3913 0.6708 0.6073 0.041 Uiso 1 1 calc R U .
C6 C 0.3994(2) 0.66704(17) 0.7200(3) 0.0278(14) Uani 1 1 d . . .
C7 C 0.3834(2) 0.64790(18) 0.7846(3) 0.0305(14) Uani 1 1 d . . .
H7 H 0.3955 0.6544 0.8318 0.037 Uiso 1 1 calc R U .
C8 C 0.3500(2) 0.61953(18) 0.7781(3) 0.0274(14) Uani 1 1 d . . .
C9 C 0.3317(2) 0.61016(19) 0.7079(3) 0.0305(15) Uani 1 1 d . . .
H9 H 0.3094 0.5906 0.7040 0.037 Uiso 1 1 calc R U .
C10 C 0.3311(2) 0.59884(19) 0.8471(3) 0.0293(14) Uani 1 1 d . . .
C11 C 0.4361(2) 0.69822(17) 0.7275(3) 0.0272(13) Uani 1 1 d . . .
C12 C 0.5000 0.7490(3) 1.0000 0.031(3) Uani 1 4 d S T P
N6 N 0.5000 0.7886(4) 1.0000 0.085(5) Uani 1 4 d S TU P
H6A H 0.5000 0.8009 1.0421 0.102 Uiso 0.5 2 calc R U P
H6B H 0.5000 0.8009 0.9579 0.102 Uiso 0.5 2 calc R U P
C14 C 0.3152(6) 0.5000 1.0247(8) 0.029(4) Uani 0.5 2 d S T P
N7 N 0.2806(6) 0.5000 1.0817(9) 0.042(4) Uani 0.5 2 d S T P
H7A H 0.2509 0.5000 1.0699 0.051 Uiso 0.5 2 calc R U P
H7B H 0.2890 0.5000 1.1284 0.051 Uiso 0.5 2 calc R U P
N5 N 0.3658(4) 0.5177(3) 0.9425(7) 0.044(3) Uani 0.5 1 d . . P
N1 N 0.2546(2) 0.6011(2) 0.5000 0.0259(15) Uani 1 2 d S T P
N2 N 0.5000 0.72792(19) 0.9390(3) 0.0224(14) Uani 1 2 d S TU P
N3 N 0.5000 0.6910(2) 0.9635(4) 0.066(3) Uani 1 2 d S T P
N4 N 0.3334(2) 0.5313(2) 1.0000 0.0290(16) Uani 1 2 d S T P
O1 O 0.44986(16) 0.71401(14) 0.6678(2) 0.0439(13) Uani 1 1 d . . .
O2 O 0.44934(17) 0.70641(14) 0.7922(2) 0.0445(13) Uani 1 1 d . . .
O3 O 0.34397(14) 0.61231(12) 0.9113(2) 0.0296(9) Uani 1 1 d . U .
O4 O 0.30323(15) 0.57181(13) 0.8384(2) 0.0334(10) Uani 1 1 d . . .
Zn1 Zn 0.5000 0.74285(2) 0.83140(4) 0.0143(3) Uani 1 2 d S T P
Zn2 Zn 0.31651(3) 0.58638(3) 1.0000 0.0189(3) Uani 1 2 d S T P

loop_
_atom_site_aniso_label
_atom_site_aniso_U_11
_atom_site_aniso_U_22
_atom_site_aniso_U_33
_atom_site_aniso_U_23
_atom_site_aniso_U_13
_atom_site_aniso_U_12
C1 0.045(4) 0.037(4) 0.006(3) -0.004(2) 0.002(2) -0.019(3)
C2 0.041(3) 0.048(4) 0.009(3) 0.001(3) -0.005(2) -0.022(3)
C3 0.034(5) 0.063(7) 0.016(4) 0.000 0.000 -0.028(5)
C4 0.051(4) 0.049(4) 0.008(3) 0.000(3) -0.001(3) -0.023(3)
C5 0.049(4) 0.045(4) 0.010(3) 0.002(3) -0.001(3) -0.028(3)
C6 0.036(3) 0.032(3) 0.015(3) 0.000(2) -0.003(3) -0.017(3)
C7 0.034(3) 0.047(4) 0.011(3) -0.001(3) -0.003(2) -0.015(3)
C8 0.036(3) 0.041(4) 0.006(2) 0.005(2) 0.001(2) -0.016(3)
C9 0.036(3) 0.044(4) 0.011(3) 0.000(3) 0.000(2) -0.024(3)
C10 0.036(3) 0.044(4) 0.007(2) 0.003(3) -0.001(2) -0.006(3)
C11 0.024(3) 0.036(3) 0.022(3) -0.002(3) -0.004(2) -0.014(3)
C12 0.051(8) 0.022(6) 0.019(6) 0.000 0.000 0.000
N6 0.178(14) 0.044(8) 0.032(7) 0.000 0.000 0.000
C14 0.039(9) 0.039(10) 0.008(7) 0.000 0.002(6) 0.000
N7 0.050(10) 0.032(9) 0.046(10) 0.000 0.008(8) 0.000
N5 0.043(6) 0.030(5) 0.059(7) 0.009(5) 0.021(6) 0.001(5)
N1 0.034(4) 0.033(4) 0.011(3) 0.000 0.000 -0.015(3)
N2 0.028(2) 0.023(2) 0.016(2) -0.0019(17) 0.000 0.000
N3 0.157(10) 0.024(4) 0.018(4) 0.001(3) 0.000 0.000
N4 0.036(4) 0.020(4) 0.031(4) 0.000 0.000 -0.003(3)
O1 0.051(3) 0.056(3) 0.025(2) 0.005(2) 0.001(2) -0.039(2)
O2 0.059(3) 0.056(3) 0.018(2) 0.000(2) -0.012(2) -0.038(2)
O3 0.0384(16) 0.0337(17) 0.0169(15) 0.0029(13) 0.0008(14) -0.0080(14)
O4 0.041(2) 0.038(3) 0.022(2) 0.0025(19) 0.0024(18) -0.018(2)
Zn1 0.0190(5) 0.0203(5) 0.0037(4) 0.0003(3) 0.000 0.000
Zn2 0.0290(5) 0.0211(5) 0.0067(4) 0.000 0.000 -0.0043(4)

loop_
_atom_type_symbol
_atom_type_description
_atom_type_scat_dispersion_real
_atom_type_scat_dispersion_imag
_atom_type_scat_source
C C 0.0033 0.0016 'International Tables Vol C Tables 4.2.6.8 and 6.1.1.4'
H H 0.0000 0.0000 'International Tables Vol C Tables 4.2.6.8 and 6.1.1.4'
N N 0.0061 0.0033 'International Tables Vol C Tables 4.2.6.8 and 6.1.1.4'
O O 0.0106 0.0060 'International Tables Vol C Tables 4.2.6.8 and 6.1.1.4'
Zn Zn 0.2839 1.4301 'International Tables Vol C Tables 4.2.6.8 and 6.1.1.4'

loop_
_geom_angle_atom_site_label_1
_geom_angle_atom_site_label_2
_geom_angle_atom_site_label_3
_geom_angle
_geom_angle_site_symmetry_1
_geom_angle_site_symmetry_3
N1 C1 C2 123.7(5) . .
N1 C1 H1 118.1 . .
C2 C1 H1 118.1 . .
C1 C2 C3 117.6(5) . .
C1 C2 C4 119.3(5) . .
C3 C2 C4 123.1(6) . .
C2 C3 C2 120.4(8) . 18_556
C2 C3 H3 119.8 . .
C2 C3 H3 119.8 18_556 .
C5 C4 C9 118.4(5) . .
C5 C4 C2 120.5(5) . .
C9 C4 C2 121.0(5) . .
C6 C5 C4 120.6(5) . .
C6 C5 H5 119.7 . .
C4 C5 H5 119.7 . .
C5 C6 C7 120.0(5) . .
C5 C6 C11 120.4(5) . .
C7 C6 C11 119.6(5) . .
C8 C7 C6 119.8(5) . .
C8 C7 H7 120.1 . .
C6 C7 H7 120.1 . .
C7 C8 C9 120.0(5) . .
C7 C8 C10 121.2(5) . .
C9 C8 C10 118.8(5) . .
C8 C9 C4 121.2(5) . .
C8 C9 H9 119.4 . .
C4 C9 H9 119.4 . .
O4 C10 O3 124.7(5) . .
O4 C10 C8 119.0(5) . .
O3 C10 C8 116.2(5) . .
O2 C11 O1 125.9(5) . .
O2 C11 C6 117.0(5) . .
O1 C11 C6 117.1(5) . .
N2 C12 N2 111.5(11) 18_557 .
N2 C12 N6 124.3(5) 18_557 .
N2 C12 N6 124.3(5) . .
C12 N6 H6A 120.0 . .
C12 N6 H6B 120.0 . .
H6A N6 H6B 120.0 . .
C14 C14 N4 70.1(6) 18_557 19_565
C14 C14 N4 70.1(6) 18_557 .
N4 C14 N4 116.7(13) 19_565 .
C14 C14 N7 136.0(10) 18_557 .
N4 C14 N7 121.5(6) 19_565 .
N4 C14 N7 121.5(6) . .
C14 C14 N5 110.5(7) 18_557 18_557
N4 C14 N5 95.5(11) 19_565 18_557
N4 C14 N5 57.3(7) . 18_557
N7 C14 N5 110.1(12) . 18_557
C14 C14 N5 110.5(7) 18_557 4_567
N4 C14 N5 57.3(7) 19_565 4_567
N4 C14 N5 95.5(11) . 4_567
N7 C14 N5 110.1(12) . 4_567
N5 C14 N5 43.9(8) 18_557 4_567
C14 N7 H7A 120.0 . .
C14 N7 H7B 120.0 . .
H7A N7 H7B 120.0 . .
N5 N5 N4 109.2(5) 19_565 .
N5 N5 C14 68.1(4) 19_565 18_557
N4 N5 C14 48.3(5) . 18_557
C1 N1 C1 117.0(7) . 18_556
C1 N1 Zn2 121.3(3) . 11_556
C1 N1 Zn2 121.3(3) 18_556 11_556
C12 N2 N3 105.7(7) . .
C12 N2 Zn1 130.5(6) . .
N3 N2 Zn1 123.9(5) . .
N3 N3 N2 108.6(4) 18_557 .
C14 N4 C14 39.9(13) 18_557 .
C14 N4 N5 102.2(9) 18_557 18_557
C14 N4 N5 74.4(9) . 18_557
C14 N4 N5 74.4(9) 18_557 .
C14 N4 N5 102.2(9) . .
N5 N4 N5 89.6(11) 18_557 .
C14 N4 Zn2 136.9(8) 18_557 .
C14 N4 Zn2 136.9(8) . .
N5 N4 Zn2 118.0(5) 18_557 .
N5 N4 Zn2 118.0(5) . .
C11 O1 Zn1 121.7(4) . 21_666
C11 O2 Zn1 132.2(4) . .
C10 O3 Zn2 115.3(4) . .
N2 Zn1 O2 99.50(18) . .
N2 Zn1 O2 99.50(18) . 20_655
O2 Zn1 O2 89.1(3) . 20_655
N2 Zn1 O1 100.71(18) . 21_666
O2 Zn1 O1 159.75(17) . 21_666
O2 Zn1 O1 88.8(2) 20_655 21_666
N2 Zn1 O1 100.71(18) . 8_566
O2 Zn1 O1 88.8(2) . 8_566
O2 Zn1 O1 159.76(17) 20_655 8_566
O1 Zn1 O1 86.3(3) 21_666 8_566
N2 Zn1 Zn1 174.5(2) . 21_666
O2 Zn1 Zn1 76.68(12) . 21_666
O2 Zn1 Zn1 76.68(12) 20_655 21_666
O1 Zn1 Zn1 83.24(12) 21_666 21_666
O1 Zn1 Zn1 83.24(12) 8_566 21_666
O3 Zn2 O3 105.8(2) . 18_557
O3 Zn2 N4 110.55(16) . .
O3 Zn2 N4 110.54(16) 18_557 .
O3 Zn2 N1 105.43(17) . 11_556
O3 Zn2 N1 105.43(17) 18_557 11_556
N4 Zn2 N1 118.3(3) . 11_556

loop_
_geom_bond_atom_site_label_1
_geom_bond_atom_site_label_2
_geom_bond_distance
_geom_bond_site_symmetry_2
C1 N1 1.351(6) .
C1 C2 1.376(8) .
C1 H1 0.9300 .
C2 C3 1.389(7) .
C2 C4 1.494(7) .
C3 C2 1.389(7) 18_556
C3 H3 0.9300 .
C4 C5 1.391(8) .
C4 C9 1.392(8) .
C5 C6 1.383(8) .
C5 H5 0.9300 .
C6 C7 1.397(8) .
C6 C11 1.506(8) .
C7 C8 1.370(8) .
C7 H7 0.9300 .
C8 C9 1.384(7) .
C8 C10 1.514(7) .
C9 H9 0.9300 .
C10 O4 1.236(7) .
C10 O3 1.281(7) .
C11 O2 1.237(7) .
C11 O1 1.253(7) .
C12 N2 1.306(9) 18_557
C12 N2 1.306(9) .
C12 N6 1.381(18) .
N6 H6A 0.8600 .
N6 H6B 0.8600 .
C14 C14 0.88(3) 18_557
C14 N4 1.283(10) 19_565
C14 N4 1.283(10) .
C14 N7 1.40(2) .
C14 N5 1.655(18) 18_557
C14 N5 1.655(18) 4_567
N7 H7A 0.8600 .
N7 H7B 0.8600 .
N5 N5 1.24(2) 19_565
N5 N4 1.445(12) .
N5 C14 1.655(18) 18_557
N1 C1 1.351(6) 18_556
N1 Zn2 2.064(7) 11_556
N2 N3 1.358(10) .
N2 Zn1 1.975(6) .
N3 N3 1.293(15) 18_557
N4 C14 1.283(10) 18_557
N4 N5 1.445(12) 18_557
N4 Zn2 1.978(7) .
O1 Zn1 2.062(4) 21_666
O2 Zn1 2.032(4) .
O3 Zn2 1.970(4) .
Zn1 O2 2.032(4) 20_655
Zn1 O1 2.062(4) 21_666
Zn1 O1 2.062(4) 8_566
Zn1 Zn1 2.9251(17) 21_666
Zn2 O3 1.970(4) 18_557
Zn2 N1 2.064(7) 11_556
